data_4073756
loop_
_publ_author_name
'Stylianides, Neoklis'
'Danopoulos, Andreas A.'
'Pugh, David'
'Hancock, Fred'
'Zanotti-Gerosa, Antonio'

_publ_section_title
;
 Cyclometalated and Alkoxyphenyl-Substituted Palladium
 Imidazolin-2-ylidene Complexes. Synthetic, Structural, and Catalytic
 Studies
;
_journal_issue 23
_journal_name_full Organometallics
_journal_page_first 5627
_journal_paper_doi 10.1021/om700603d
_journal_volume 26
_journal_year 2007
_chemical_formula_moiety 'C44 H58 N4 Pd'
_chemical_formula_sum 'C44 H58 N4 Pd'
_chemical_formula_weight 749.34
_chemical_name_systematic
;
 ?
;
_space_group_IT_number 13
_symmetry_cell_setting monoclinic
_symmetry_Int_Tables_number 13
_symmetry_space_group_name_Hall '-P 2yc'
_symmetry_space_group_name_H-M 'P 1 2/c 1'
_atom_sites_solution_hydrogens geom
_atom_sites_solution_primary direct
_atom_sites_solution_secondary difmap
_audit_creation_method SHELXL-97
_cell_angle_alpha 90.00
_cell_angle_beta 114.925(2)
_cell_angle_gamma 90.00
_cell_formula_units_Z 4
_cell_length_a 22.4014(7)
_cell_length_b 8.0114(3)
_cell_length_c 24.4471(8)
_cell_measurement_reflns_used 8782
_cell_measurement_temperature 120(2)
_cell_measurement_theta_max 27.48
_cell_measurement_theta_min 2.91
_cell_volume 3978.8(2)
_computing_cell_refinement 'DENZO (Otwinowski & Minor, 1997) & COLLECT (Hooft, R.W.W., 1998)'
_computing_data_collection 'COLLECT (Hooft, R.W.W., 1998)'
_computing_data_reduction 'DENZO (Otwinowski & Minor, 1997) & COLLECT (Hooft, R.W.W., 1998)'
_computing_molecular_graphics 'ORTEP-III (Farrugia, 1997)'
_computing_publication_material 'PLATON (Spek, 2003), WinGX (Farrugia, 1999) and enCIFer (Allen et al., 2004).'
_computing_structure_refinement 'SHELXL-97 (Sheldrick, 1997)'
_computing_structure_solution 'DIRDIF-99 (Beurskens  et al., 1999)'
_diffrn_ambient_temperature 120(2)
_diffrn_detector_area_resol_mean 9.091
_diffrn_measured_fraction_theta_full 0.981
_diffrn_measured_fraction_theta_max 0.981
_diffrn_measurement_device_type 'Bruker-Nonius 95mm CCD camera on \k-goniostat'
_diffrn_measurement_method '\f & \w scans'
_diffrn_radiation_monochromator '10cm confocal mirrors'
_diffrn_radiation_source 'Bruker-Nonius FR591 rotating anode'
_diffrn_radiation_type MoK\a
_diffrn_radiation_wavelength 0.71073
_diffrn_reflns_av_R_equivalents 0.0608
_diffrn_reflns_av_sigmaI/netI 0.0578
_diffrn_reflns_limit_h_max 26
_diffrn_reflns_limit_h_min -28
_diffrn_reflns_limit_k_max 10
_diffrn_reflns_limit_k_min -10
_diffrn_reflns_limit_l_max 31
_diffrn_reflns_limit_l_min -31
_diffrn_reflns_number 39959
_diffrn_reflns_theta_full 27.59
_diffrn_reflns_theta_max 27.59
_diffrn_reflns_theta_min 3.01
_diffrn_standards_number 0
_exptl_absorpt_coefficient_mu 0.501
_exptl_absorpt_correction_T_max 0.9930
_exptl_absorpt_correction_T_min 0.9638
_exptl_absorpt_correction_type multi-scan
_exptl_absorpt_process_details 'SADABS V2.10 (Sheldrick, G.M., 2003)'
_exptl_crystal_colour 'light brown'
_exptl_crystal_density_diffrn 1.251
_exptl_crystal_density_method 'not measured'
_exptl_crystal_description block
_exptl_crystal_F_000 1584
_exptl_crystal_size_max 0.07
_exptl_crystal_size_mid 0.06
_exptl_crystal_size_min 0.01
_refine_diff_density_max 0.483
_refine_diff_density_min -0.573
_refine_diff_density_rms 0.079
_refine_ls_extinction_method none
_refine_ls_goodness_of_fit_ref 1.024
_refine_ls_hydrogen_treatment constr
_refine_ls_matrix_type full
_refine_ls_number_parameters 453
_refine_ls_number_reflns 9055
_refine_ls_number_restraints 4
_refine_ls_restrained_S_all 1.044
_refine_ls_R_factor_all 0.0713
_refine_ls_R_factor_gt 0.0421
_refine_ls_shift/su_max 0.023
_refine_ls_shift/su_mean 0.001
_refine_ls_structure_factor_coef Fsqd
_refine_ls_weighting_details 'calc w=1/[\s^2^(Fo^2^)+(0.0303P)^2^+3.6289P] where P=(Fo^2^+2Fc^2^)/3'
_refine_ls_weighting_scheme calc
_refine_ls_wR_factor_gt 0.0833
_refine_ls_wR_factor_ref 0.0927
_reflns_number_gt 6471
_reflns_number_total 9055
_reflns_threshold_expression I>2\s(I)
_cod_data_source_file om700603d-file002.cif
_cod_data_source_block 6
_cod_depositor_comments
;
The following automatic conversions were performed:

'_symmetry_cell_setting' value 'Monoclinic' changed to 'monoclinic'
according to /home/saulius/struct/CIF-dictionaries/cif_core.dic
dictionary named 'cif_core.dic' version 2.4.1 from 2010-06-29.

Automatic conversion script
Id: cif_fix_values 1715 2011-07-08 13:25:40Z adriana 
;
_cod_original_sg_symbol_H-M P2/c
_cod_database_code 4073756

loop_
_symmetry_equiv_pos_as_xyz
'x, y, z'
'-x, y, -z+1/2'
'-x, -y, -z'
'x, -y, z-1/2'

loop_
_atom_site_label
_atom_site_type_symbol
_atom_site_fract_x
_atom_site_fract_y
_atom_site_fract_z
_atom_site_U_iso_or_equiv
_atom_site_adp_type
_atom_site_occupancy
_atom_site_symmetry_multiplicity
_atom_site_calc_flag
_atom_site_refinement_flags
Pd1 Pd 0.0000 0.15168(3) 0.2500 0.01477(8) Uani 1 2 d S
Pd2 Pd 0.5000 0.64579(4) 0.2500 0.01749(8) Uani 1 2 d S
N1 N -0.03400(11) -0.0161(3) 0.34519(9) 0.0171(5) Uani 1 1 d D
N2 N -0.07903(11) -0.1508(3) 0.26066(9) 0.0166(5) Uani 1 1 d D
C47 C 0.30828(15) 0.5338(4) 0.32267(13) 0.0285(7) Uani 1 1 d .
H47 H 0.2949 0.4733 0.3490 0.034 Uiso 1 1 calc R
C18 C 0.02803(15) 0.2939(4) 0.46948(12) 0.0226(6) Uani 1 1 d .
H18 H 0.0127 0.3592 0.4934 0.027 Uiso 1 1 calc R
N4 N 0.53067(11) 0.9441(3) 0.33633(10) 0.0195(5) Uani 1 1 d D
C3 C -0.10440(14) -0.2373(4) 0.30025(12) 0.0218(6) Uani 1 1 d D
H3A H -0.1014 -0.3601 0.2977 0.026 Uiso 1 1 calc R
H3B H -0.1505 -0.2056 0.2904 0.026 Uiso 1 1 calc R
C2 C -0.05770(14) -0.1723(3) 0.36163(12) 0.0209(6) Uani 1 1 d D
H2A H -0.0809 -0.1500 0.3875 0.025 Uiso 1 1 calc R
H2B H -0.0211 -0.2513 0.3824 0.025 Uiso 1 1 calc R
C34 C 0.59552(14) 0.9723(4) 0.33976(13) 0.0220(6) Uani 1 1 d .
C22 C -0.09985(15) 0.1387(4) 0.46610(13) 0.0300(7) Uani 1 1 d .
H22A H -0.0805 0.0276 0.4782 0.045 Uiso 1 1 calc R
H22B H -0.1472 0.1336 0.4554 0.045 Uiso 1 1 calc R
H22C H -0.0789 0.2169 0.4997 0.045 Uiso 1 1 calc R
C17 C 0.09398(15) 0.3016(4) 0.48076(13) 0.0256(7) Uani 1 1 d .
H17 H 0.1231 0.3726 0.5116 0.031 Uiso 1 1 calc R
C39 C 0.64978(15) 0.8879(4) 0.38285(13) 0.0256(7) Uani 1 1 d .
C48 C 0.36798(14) 0.6189(3) 0.34687(12) 0.0223(6) Uani 1 1 d .
C44 C 0.34560(14) 0.7099(4) 0.24593(12) 0.0231(6) Uani 1 1 d .
H44 H 0.3586 0.7710 0.2194 0.028 Uiso 1 1 calc R
C15 C 0.07435(14) 0.1004(3) 0.40264(12) 0.0201(6) Uani 1 1 d .
H15 H 0.0904 0.0321 0.3800 0.024 Uiso 1 1 calc R
C20 C -0.08887(14) 0.1985(4) 0.41152(12) 0.0210(6) Uani 1 1 d .
H20 H -0.1130 0.1204 0.3773 0.025 Uiso 1 1 calc R
C51 C 0.38172(17) 0.6796(4) 0.45306(14) 0.0349(8) Uani 1 1 d .
H51A H 0.3731 0.7981 0.4428 0.052 Uiso 1 1 calc R
H51B H 0.4121 0.6686 0.4957 0.052 Uiso 1 1 calc R
H51C H 0.3403 0.6228 0.4457 0.052 Uiso 1 1 calc R
C37 C 0.71967(16) 1.0545(4) 0.35096(15) 0.0368(8) Uani 1 1 d .
H37 H 0.7626 1.0827 0.3553 0.044 Uiso 1 1 calc R
C6 C -0.12678(16) -0.3357(4) 0.10917(13) 0.0280(7) Uani 1 1 d .
H6 H -0.1110 -0.4182 0.0906 0.034 Uiso 1 1 calc R
C35 C 0.60340(15) 1.0940(4) 0.30298(14) 0.0254(7) Uani 1 1 d .
H35 H 0.5659 1.1493 0.2740 0.030 Uiso 1 1 calc R
N3 N 0.44363(11) 0.8130(3) 0.32982(10) 0.0190(5) Uani 1 1 d D
C21 C -0.11809(15) 0.3729(4) 0.39234(13) 0.0272(7) Uani 1 1 d .
H21A H -0.0950 0.4524 0.4249 0.041 Uiso 1 1 calc R
H21B H -0.1649 0.3712 0.3839 0.041 Uiso 1 1 calc R
H21C H -0.1131 0.4068 0.3560 0.041 Uiso 1 1 calc R
C4 C -0.11391(14) -0.1757(3) 0.19679(12) 0.0173(6) Uani 1 1 d .
C5 C -0.09169(15) -0.2972(3) 0.16945(13) 0.0224(6) Uani 1 1 d .
H5 H -0.0518 -0.3546 0.1925 0.027 Uiso 1 1 calc R
C50 C 0.42807(16) 0.4152(4) 0.43016(14) 0.0332(8) Uani 1 1 d .
H50A H 0.4570 0.4049 0.4732 0.050 Uiso 1 1 calc R
H50B H 0.4500 0.3683 0.4064 0.050 Uiso 1 1 calc R
H50C H 0.3870 0.3543 0.4212 0.050 Uiso 1 1 calc R
C49 C 0.41253(15) 0.6004(4) 0.41398(13) 0.0255(7) Uani 1 1 d .
H49 H 0.4549 0.6594 0.4225 0.031 Uiso 1 1 calc R
C11 C -0.19536(14) 0.0555(4) 0.19100(13) 0.0247(6) Uani 1 1 d .
H11 H -0.1662 0.0594 0.2352 0.030 Uiso 1 1 calc R
C36 C 0.66577(16) 1.1355(4) 0.30822(15) 0.0316(7) Uani 1 1 d .
H36 H 0.6713 1.2181 0.2828 0.038 Uiso 1 1 calc R
C7 C -0.18497(15) -0.2531(4) 0.07622(13) 0.0297(7) Uani 1 1 d .
H7 H -0.2100 -0.2804 0.0350 0.036 Uiso 1 1 calc R
C8 C -0.20720(15) -0.1297(4) 0.10323(13) 0.0267(7) Uani 1 1 d .
H8 H -0.2471 -0.0730 0.0799 0.032 Uiso 1 1 calc R
C9 C -0.17195(14) -0.0875(3) 0.16402(12) 0.0207(6) Uani 1 1 d .
C38 C 0.71181(15) 0.9329(4) 0.38748(14) 0.0338(8) Uani 1 1 d .
H38 H 0.7496 0.8787 0.4165 0.041 Uiso 1 1 calc R
C19 C -0.01661(14) 0.1928(3) 0.42404(11) 0.0190(6) Uani 1 1 d .
C1 C -0.04086(13) -0.0173(3) 0.28693(12) 0.0168(6) Uani 1 1 d D
C10 C 0.04066(15) 0.3432(3) 0.21863(13) 0.0226(6) Uani 1 1 d .
H10A H 0.0771 0.2989 0.2108 0.034 Uiso 1 1 calc R
H10B H 0.0571 0.4316 0.2491 0.034 Uiso 1 1 calc R
H10C H 0.0069 0.3891 0.1812 0.034 Uiso 1 1 calc R
C32 C 0.44354(14) 0.9679(4) 0.36256(13) 0.0233(6) Uani 1 1 d D
H32A H 0.4348 0.9445 0.3983 0.028 Uiso 1 1 calc R
H32B H 0.4105 1.0485 0.3361 0.028 Uiso 1 1 calc R
C16 C 0.11711(15) 0.2050(4) 0.44676(12) 0.0231(6) Uani 1 1 d .
H16 H 0.1621 0.2107 0.4537 0.028 Uiso 1 1 calc R
C33 C 0.51288(14) 1.0315(4) 0.38077(13) 0.0242(6) Uani 1 1 d D
H33A H 0.5139 1.1542 0.3766 0.029 Uiso 1 1 calc R
H33B H 0.5422 0.9992 0.4227 0.029 Uiso 1 1 calc R
C45 C 0.28711(15) 0.6214(4) 0.22281(13) 0.0265(7) Uani 1 1 d .
H45 H 0.2603 0.6203 0.1806 0.032 Uiso 1 1 calc R
C14 C 0.00862(14) 0.0944(3) 0.39122(11) 0.0172(6) Uani 1 1 d .
C31 C 0.49111(14) 0.8132(3) 0.30931(12) 0.0184(6) Uani 1 1 d D
C46 C 0.26791(15) 0.5345(4) 0.26167(14) 0.0295(7) Uani 1 1 d .
H46 H 0.2273 0.4757 0.2465 0.035 Uiso 1 1 calc R
C12 C -0.18823(15) 0.2214(4) 0.16361(13) 0.0265(7) Uani 1 1 d .
H12A H -0.1429 0.2337 0.1681 0.040 Uiso 1 1 calc R
H12B H -0.1988 0.3133 0.1845 0.040 Uiso 1 1 calc R
H12C H -0.2184 0.2237 0.1207 0.040 Uiso 1 1 calc R
C40 C 0.64242(16) 0.7499(4) 0.42229(13) 0.0317(7) Uani 1 1 d .
H40 H 0.5943 0.7347 0.4109 0.038 Uiso 1 1 calc R
C42 C 0.67513(17) 0.8000(5) 0.48913(14) 0.0491(10) Uani 1 1 d .
H42A H 0.7224 0.8173 0.5015 0.074 Uiso 1 1 calc R
H42B H 0.6686 0.7111 0.5136 0.074 Uiso 1 1 calc R
H42C H 0.6553 0.9036 0.4949 0.074 Uiso 1 1 calc R
C43 C 0.38539(14) 0.7106(3) 0.30719(12) 0.0197(6) Uani 1 1 d .
C41 C 0.66937(19) 0.5840(5) 0.41169(17) 0.0480(10) Uani 1 1 d .
H41A H 0.6468 0.5537 0.3690 0.072 Uiso 1 1 calc R
H41B H 0.6619 0.4970 0.4363 0.072 Uiso 1 1 calc R
H41C H 0.7167 0.5947 0.4230 0.072 Uiso 1 1 calc R
C13 C -0.26608(16) 0.0299(4) 0.18366(16) 0.0370(8) Uani 1 1 d .
H13A H -0.2961 0.0296 0.1407 0.056 Uiso 1 1 calc R
H13B H -0.2781 0.1208 0.2039 0.056 Uiso 1 1 calc R
H13C H -0.2693 -0.0770 0.2017 0.056 Uiso 1 1 calc R
C53 C 0.50379(17) 0.4551(4) 0.19306(14) 0.0299(7) Uani 1 1 d .
H53A H 0.5473 0.4025 0.2107 0.045 Uiso 1 1 calc R
H53B H 0.4958 0.5021 0.1536 0.045 Uiso 1 1 calc R
H53C H 0.4700 0.3715 0.1882 0.045 Uiso 1 1 calc R

loop_
_atom_site_aniso_label
_atom_site_aniso_U_11
_atom_site_aniso_U_22
_atom_site_aniso_U_33
_atom_site_aniso_U_23
_atom_site_aniso_U_13
_atom_site_aniso_U_12
Pd1 0.01976(17) 0.01371(15) 0.01358(14) 0.000 0.00968(13) 0.000
Pd2 0.02120(18) 0.01588(16) 0.01805(15) 0.000 0.01086(13) 0.000
N1 0.0227(13) 0.0178(12) 0.0147(11) -0.0002(9) 0.0116(10) -0.0015(10)
N2 0.0228(13) 0.0149(11) 0.0138(10) 0.0003(9) 0.0094(10) -0.0016(10)
C47 0.0271(18) 0.0319(17) 0.0290(16) 0.0053(13) 0.0143(14) -0.0054(14)
C18 0.0308(18) 0.0224(15) 0.0190(14) -0.0025(11) 0.0146(13) 0.0013(13)
N4 0.0212(13) 0.0201(12) 0.0204(12) -0.0034(10) 0.0119(10) -0.0020(10)
C3 0.0286(17) 0.0196(14) 0.0223(14) 0.0006(12) 0.0156(13) -0.0023(13)
C2 0.0280(17) 0.0198(15) 0.0184(13) 0.0032(11) 0.0132(13) -0.0004(12)
C34 0.0210(16) 0.0227(15) 0.0251(15) -0.0078(12) 0.0124(13) -0.0050(12)
C22 0.0273(18) 0.043(2) 0.0236(15) 0.0045(14) 0.0140(14) 0.0022(15)
C17 0.0303(18) 0.0272(16) 0.0186(14) -0.0046(12) 0.0095(13) -0.0057(13)
C39 0.0254(17) 0.0339(17) 0.0196(14) -0.0069(12) 0.0114(13) -0.0061(14)
C48 0.0221(16) 0.0231(15) 0.0215(14) 0.0008(12) 0.0089(13) 0.0010(12)
C44 0.0238(17) 0.0254(15) 0.0229(15) 0.0005(12) 0.0126(13) -0.0016(13)
C15 0.0284(17) 0.0201(14) 0.0165(13) 0.0022(11) 0.0141(13) 0.0023(12)
C20 0.0246(16) 0.0225(15) 0.0170(13) -0.0014(11) 0.0098(12) -0.0004(12)
C51 0.036(2) 0.043(2) 0.0291(17) 0.0003(15) 0.0174(16) -0.0018(16)
C37 0.0283(19) 0.048(2) 0.0398(19) -0.0123(17) 0.0195(16) -0.0164(16)
C6 0.041(2) 0.0229(16) 0.0247(15) -0.0060(12) 0.0185(15) -0.0034(14)
C35 0.0298(18) 0.0181(14) 0.0316(16) -0.0051(12) 0.0162(14) -0.0025(13)
N3 0.0202(13) 0.0185(12) 0.0204(12) -0.0051(9) 0.0106(10) -0.0033(10)
C21 0.0291(18) 0.0277(16) 0.0272(16) 0.0028(13) 0.0141(14) 0.0091(14)
C4 0.0229(15) 0.0152(13) 0.0162(13) -0.0008(10) 0.0104(12) -0.0045(11)
C5 0.0288(17) 0.0183(14) 0.0236(15) 0.0002(11) 0.0145(13) -0.0012(13)
C50 0.035(2) 0.0357(18) 0.0303(17) 0.0085(14) 0.0148(15) 0.0017(15)
C49 0.0227(17) 0.0318(17) 0.0224(15) 0.0019(13) 0.0100(13) -0.0039(13)
C11 0.0251(17) 0.0280(16) 0.0242(15) 0.0001(13) 0.0134(13) 0.0028(13)
C36 0.036(2) 0.0272(17) 0.0404(19) -0.0041(14) 0.0253(16) -0.0101(15)
C7 0.0326(19) 0.0343(18) 0.0205(15) -0.0084(13) 0.0095(14) -0.0104(15)
C8 0.0223(17) 0.0355(18) 0.0209(14) 0.0016(13) 0.0077(13) -0.0046(14)
C9 0.0219(16) 0.0206(14) 0.0231(14) 0.0006(11) 0.0130(13) -0.0036(12)
C38 0.0229(18) 0.050(2) 0.0266(16) -0.0050(15) 0.0084(14) -0.0019(16)
C19 0.0267(17) 0.0186(14) 0.0143(13) 0.0036(10) 0.0112(12) 0.0027(12)
C1 0.0179(15) 0.0168(14) 0.0175(13) 0.0011(10) 0.0091(12) 0.0047(11)
C10 0.0330(17) 0.0159(14) 0.0246(15) -0.0004(12) 0.0179(14) -0.0015(13)
C32 0.0254(17) 0.0215(15) 0.0279(15) -0.0046(12) 0.0162(13) 0.0002(13)
C16 0.0215(16) 0.0274(16) 0.0219(14) 0.0015(12) 0.0105(13) -0.0018(13)
C33 0.0262(17) 0.0244(16) 0.0264(15) -0.0072(12) 0.0152(13) -0.0032(13)
C45 0.0247(17) 0.0318(17) 0.0211(14) -0.0011(12) 0.0078(13) -0.0023(14)
C14 0.0233(16) 0.0143(13) 0.0141(12) -0.0005(10) 0.0081(12) -0.0022(11)
C31 0.0216(15) 0.0162(14) 0.0186(13) 0.0022(11) 0.0096(12) 0.0011(12)
C46 0.0228(17) 0.0318(18) 0.0307(17) 0.0018(14) 0.0084(14) -0.0058(14)
C12 0.0302(18) 0.0252(16) 0.0255(15) -0.0007(13) 0.0132(14) 0.0047(14)
C40 0.0277(18) 0.046(2) 0.0226(15) 0.0059(14) 0.0112(14) 0.0019(15)
C42 0.036(2) 0.088(3) 0.0218(17) 0.0040(18) 0.0111(16) -0.005(2)
C43 0.0185(15) 0.0191(14) 0.0225(14) -0.0001(11) 0.0097(12) 0.0004(12)
C41 0.055(3) 0.048(2) 0.051(2) 0.0205(19) 0.032(2) 0.0139(19)
C13 0.033(2) 0.041(2) 0.045(2) 0.0021(16) 0.0248(17) 0.0019(16)
C53 0.050(2) 0.0195(15) 0.0330(17) -0.0031(13) 0.0295(16) -0.0028(15)

loop_
_atom_type_symbol
_atom_type_description
_atom_type_scat_dispersion_real
_atom_type_scat_dispersion_imag
_atom_type_scat_source
C C 0.0033 0.0016 'International Tables Vol C Tables 4.2.6.8 and 6.1.1.4'
H H 0.0000 0.0000 'International Tables Vol C Tables 4.2.6.8 and 6.1.1.4'
N N 0.0061 0.0033 'International Tables Vol C Tables 4.2.6.8 and 6.1.1.4'
Pd Pd -0.9988 1.0072 'International Tables Vol C Tables 4.2.6.8 and 6.1.1.4'

loop_
_geom_angle_atom_site_label_1
_geom_angle_atom_site_label_2
_geom_angle_atom_site_label_3
_geom_angle
_geom_angle_site_symmetry_1
_geom_angle_site_symmetry_3
C1 Pd1 C1 97.09(14) 2 .
C1 Pd1 C10 88.79(10) 2 .
C1 Pd1 C10 173.81(10) . .
C1 Pd1 C10 173.81(10) 2 2
C1 Pd1 C10 88.79(10) . 2
C10 Pd1 C10 85.42(15) . 2
C31 Pd2 C31 98.05(15) 2_655 .
C31 Pd2 C53 87.93(11) 2_655 .
C31 Pd2 C53 173.54(11) . .
C31 Pd2 C53 173.54(11) 2_655 2_655
C31 Pd2 C53 87.93(11) . 2_655
C53 Pd2 C53 86.21(16) . 2_655
C1 N1 C14 124.6(2) . .
C1 N1 C2 112.4(2) . .
C14 N1 C2 120.4(2) . .
C1 N2 C4 124.9(2) . .
C1 N2 C3 113.5(2) . .
C4 N2 C3 117.5(2) . .
C46 C47 C48 122.2(3) . .
C46 C47 H47 118.9 . .
C48 C47 H47 118.9 . .
C17 C18 C19 122.0(3) . .
C17 C18 H18 119.0 . .
C19 C18 H18 119.0 . .
C31 N4 C34 126.1(2) . .
C31 N4 C33 113.7(2) . .
C34 N4 C33 117.4(2) . .
N2 C3 C2 101.0(2) . .
N2 C3 H3A 111.6 . .
C2 C3 H3A 111.6 . .
N2 C3 H3B 111.6 . .
C2 C3 H3B 111.6 . .
H3A C3 H3B 109.4 . .
N1 C2 C3 101.5(2) . .
N1 C2 H2A 111.5 . .
C3 C2 H2A 111.5 . .
N1 C2 H2B 111.5 . .
C3 C2 H2B 111.5 . .
H2A C2 H2B 109.3 . .
C35 C34 C39 121.3(3) . .
C35 C34 N4 118.3(3) . .
C39 C34 N4 120.2(2) . .
C20 C22 H22A 109.5 . .
C20 C22 H22B 109.5 . .
H22A C22 H22B 109.5 . .
C20 C22 H22C 109.5 . .
H22A C22 H22C 109.5 . .
H22B C22 H22C 109.5 . .
C18 C17 C16 119.5(3) . .
C18 C17 H17 120.2 . .
C16 C17 H17 120.2 . .
C38 C39 C34 117.1(3) . .
C38 C39 C40 120.5(3) . .
C34 C39 C40 122.4(3) . .
C47 C48 C43 117.5(3) . .
C47 C48 C49 119.0(3) . .
C43 C48 C49 123.4(3) . .
C43 C44 C45 120.8(3) . .
C43 C44 H44 119.6 . .
C45 C44 H44 119.6 . .
C14 C15 C16 120.6(3) . .
C14 C15 H15 119.7 . .
C16 C15 H15 119.7 . .
C19 C20 C21 111.8(2) . .
C19 C20 C22 111.4(2) . .
C21 C20 C22 110.3(2) . .
C19 C20 H20 107.7 . .
C21 C20 H20 107.7 . .
C22 C20 H20 107.7 . .
C49 C51 H51A 109.5 . .
C49 C51 H51B 109.5 . .
H51A C51 H51B 109.5 . .
C49 C51 H51C 109.5 . .
H51A C51 H51C 109.5 . .
H51B C51 H51C 109.5 . .
C36 C37 C38 120.7(3) . .
C36 C37 H37 119.6 . .
C38 C37 H37 119.6 . .
C7 C6 C5 119.2(3) . .
C7 C6 H6 120.4 . .
C5 C6 H6 120.4 . .
C34 C35 C36 120.4(3) . .
C34 C35 H35 119.8 . .
C36 C35 H35 119.8 . .
C31 N3 C43 125.8(2) . .
C31 N3 C32 112.3(2) . .
C43 N3 C32 118.6(2) . .
C20 C21 H21A 109.5 . .
C20 C21 H21B 109.5 . .
H21A C21 H21B 109.5 . .
C20 C21 H21C 109.5 . .
H21A C21 H21C 109.5 . .
H21B C21 H21C 109.5 . .
C5 C4 C9 121.0(3) . .
C5 C4 N2 118.7(2) . .
C9 C4 N2 120.1(2) . .
C6 C5 C4 120.9(3) . .
C6 C5 H5 119.6 . .
C4 C5 H5 119.6 . .
C49 C50 H50A 109.5 . .
C49 C50 H50B 109.5 . .
H50A C50 H50B 109.5 . .
C49 C50 H50C 109.5 . .
H50A C50 H50C 109.5 . .
H50B C50 H50C 109.5 . .
C48 C49 C51 111.6(3) . .
C48 C49 C50 110.2(2) . .
C51 C49 C50 110.6(2) . .
C48 C49 H49 108.1 . .
C51 C49 H49 108.1 . .
C50 C49 H49 108.1 . .
C9 C11 C12 110.3(2) . .
C9 C11 C13 112.2(3) . .
C12 C11 C13 111.1(2) . .
C9 C11 H11 107.7 . .
C12 C11 H11 107.7 . .
C13 C11 H11 107.7 . .
C37 C36 C35 118.8(3) . .
C37 C36 H36 120.6 . .
C35 C36 H36 120.6 . .
C6 C7 C8 120.2(3) . .
C6 C7 H7 119.9 . .
C8 C7 H7 119.9 . .
C7 C8 C9 121.4(3) . .
C7 C8 H8 119.3 . .
C9 C8 H8 119.3 . .
C4 C9 C8 117.3(3) . .
C4 C9 C11 122.7(2) . .
C8 C9 C11 120.0(3) . .
C37 C38 C39 121.6(3) . .
C37 C38 H38 119.2 . .
C39 C38 H38 119.2 . .
C18 C19 C14 117.0(3) . .
C18 C19 C20 119.3(2) . .
C14 C19 C20 123.7(2) . .
N2 C1 N1 105.8(2) . .
N2 C1 Pd1 128.74(18) . .
N1 C1 Pd1 125.48(19) . .
Pd1 C10 H10A 109.5 . .
Pd1 C10 H10B 109.5 . .
H10A C10 H10B 109.5 . .
Pd1 C10 H10C 109.5 . .
H10A C10 H10C 109.5 . .
H10B C10 H10C 109.5 . .
N3 C32 C33 101.9(2) . .
N3 C32 H32A 111.4 . .
C33 C32 H32A 111.4 . .
N3 C32 H32B 111.4 . .
C33 C32 H32B 111.4 . .
H32A C32 H32B 109.2 . .
C15 C16 C17 119.7(3) . .
C15 C16 H16 120.2 . .
C17 C16 H16 120.2 . .
N4 C33 C32 100.7(2) . .
N4 C33 H33A 111.6 . .
C32 C33 H33A 111.6 . .
N4 C33 H33B 111.6 . .
C32 C33 H33B 111.6 . .
H33A C33 H33B 109.4 . .
C44 C45 C46 119.5(3) . .
C44 C45 H45 120.3 . .
C46 C45 H45 120.3 . .
C15 C14 C19 121.2(2) . .
C15 C14 N1 118.8(2) . .
C19 C14 N1 120.0(2) . .
N4 C31 N3 106.0(2) . .
N4 C31 Pd2 127.97(19) . .
N3 C31 Pd2 126.0(2) . .
C47 C46 C45 119.4(3) . .
C47 C46 H46 120.3 . .
C45 C46 H46 120.3 . .
C11 C12 H12A 109.5 . .
C11 C12 H12B 109.5 . .
H12A C12 H12B 109.5 . .
C11 C12 H12C 109.5 . .
H12A C12 H12C 109.5 . .
H12B C12 H12C 109.5 . .
C39 C40 C41 111.7(3) . .
C39 C40 C42 110.7(3) . .
C41 C40 C42 111.3(3) . .
C39 C40 H40 107.7 . .
C41 C40 H40 107.7 . .
C42 C40 H40 107.7 . .
C40 C42 H42A 109.5 . .
C40 C42 H42B 109.5 . .
H42A C42 H42B 109.5 . .
C40 C42 H42C 109.5 . .
H42A C42 H42C 109.5 . .
H42B C42 H42C 109.5 . .
C44 C43 C48 120.6(3) . .
C44 C43 N3 119.0(2) . .
C48 C43 N3 120.4(2) . .
C40 C41 H41A 109.5 . .
C40 C41 H41B 109.5 . .
H41A C41 H41B 109.5 . .
C40 C41 H41C 109.5 . .
H41A C41 H41C 109.5 . .
H41B C41 H41C 109.5 . .
C11 C13 H13A 109.5 . .
C11 C13 H13B 109.5 . .
H13A C13 H13B 109.5 . .
C11 C13 H13C 109.5 . .
H13A C13 H13C 109.5 . .
H13B C13 H13C 109.5 . .
Pd2 C53 H53A 109.5 . .
Pd2 C53 H53B 109.5 . .
H53A C53 H53B 109.5 . .
Pd2 C53 H53C 109.5 . .
H53A C53 H53C 109.5 . .
H53B C53 H53C 109.5 . .

loop_
_geom_bond_atom_site_label_1
_geom_bond_atom_site_label_2
_geom_bond_distance
_geom_bond_site_symmetry_2
Pd1 C1 2.045(3) 2
Pd1 C1 2.045(3) .
Pd1 C10 2.088(3) .
Pd1 C10 2.088(3) 2
Pd2 C31 2.046(3) 2_655
Pd2 C31 2.046(3) .
Pd2 C53 2.092(3) .
Pd2 C53 2.092(3) 2_655
N1 C1 1.367(3) .
N1 C14 1.434(3) .
N1 C2 1.480(3) .
N2 C1 1.350(3) .
N2 C4 1.435(3) .
N2 C3 1.485(3) .
C47 C46 1.380(4) .
C47 C48 1.392(4) .
C47 H47 0.9500 .
C18 C17 1.385(4) .
C18 C19 1.397(4) .
C18 H18 0.9500 .
N4 C31 1.352(3) .
N4 C34 1.437(3) .
N4 C33 1.481(3) .
C3 C2 1.515(4) .
C3 H3A 0.9900 .
C3 H3B 0.9900 .
C2 H2A 0.9900 .
C2 H2B 0.9900 .
C34 C35 1.387(4) .
C34 C39 1.402(4) .
C22 C20 1.532(4) .
C22 H22A 0.9800 .
C22 H22B 0.9800 .
C22 H22C 0.9800 .
C17 C16 1.386(4) .
C17 H17 0.9500 .
C39 C38 1.393(4) .
C39 C40 1.521(4) .
C48 C43 1.397(4) .
C48 C49 1.526(4) .
C44 C43 1.383(4) .
C44 C45 1.384(4) .
C44 H44 0.9500 .
C15 C14 1.379(4) .
C15 C16 1.383(4) .
C15 H15 0.9500 .
C20 C19 1.516(4) .
C20 C21 1.531(4) .
C20 H20 1.0000 .
C51 C49 1.532(4) .
C51 H51A 0.9800 .
C51 H51B 0.9800 .
C51 H51C 0.9800 .
C37 C36 1.381(5) .
C37 C38 1.382(4) .
C37 H37 0.9500 .
C6 C7 1.379(4) .
C6 C5 1.382(4) .
C6 H6 0.9500 .
C35 C36 1.389(4) .
C35 H35 0.9500 .
N3 C31 1.354(3) .
N3 C43 1.439(3) .
N3 C32 1.478(3) .
C21 H21A 0.9800 .
C21 H21B 0.9800 .
C21 H21C 0.9800 .
C4 C5 1.386(4) .
C4 C9 1.398(4) .
C5 H5 0.9500 .
C50 C49 1.537(4) .
C50 H50A 0.9800 .
C50 H50B 0.9800 .
C50 H50C 0.9800 .
C49 H49 1.0000 .
C11 C9 1.521(4) .
C11 C12 1.527(4) .
C11 C13 1.531(4) .
C11 H11 1.0000 .
C36 H36 0.9500 .
C7 C8 1.392(4) .
C7 H7 0.9500 .
C8 C9 1.399(4) .
C8 H8 0.9500 .
C38 H38 0.9500 .
C19 C14 1.403(4) .
C10 H10A 0.9800 .
C10 H10B 0.9800 .
C10 H10C 0.9800 .
C32 C33 1.512(4) .
C32 H32A 0.9900 .
C32 H32B 0.9900 .
C16 H16 0.9500 .
C33 H33A 0.9900 .
C33 H33B 0.9900 .
C45 C46 1.385(4) .
C45 H45 0.9500 .
C46 H46 0.9500 .
C12 H12A 0.9800 .
C12 H12B 0.9800 .
C12 H12C 0.9800 .
C40 C41 1.526(5) .
C40 C42 1.536(4) .
C40 H40 1.0000 .
C42 H42A 0.9800 .
C42 H42B 0.9800 .
C42 H42C 0.9800 .
C41 H41A 0.9800 .
C41 H41B 0.9800 .
C41 H41C 0.9800 .
C13 H13A 0.9800 .
C13 H13B 0.9800 .
C13 H13C 0.9800 .
C53 H53A 0.9800 .
C53 H53B 0.9800 .
C53 H53C 0.9800 .

loop_
_geom_torsion_atom_site_label_1
_geom_torsion_atom_site_label_2
_geom_torsion_atom_site_label_3
_geom_torsion_atom_site_label_4
_geom_torsion
_geom_torsion_site_symmetry_1
C1 N2 C3 C2 -18.4(3) .
C4 N2 C3 C2 -177.0(2) .
C1 N1 C2 C3 -22.3(3) .
C14 N1 C2 C3 175.3(2) .
N2 C3 C2 N1 22.3(3) .
C31 N4 C34 C35 105.1(3) .
C33 N4 C34 C35 -95.3(3) .
C31 N4 C34 C39 -80.0(4) .
C33 N4 C34 C39 79.6(3) .
C19 C18 C17 C16 -0.9(4) .
C35 C34 C39 C38 0.7(4) .
N4 C34 C39 C38 -174.0(3) .
C35 C34 C39 C40 -177.9(3) .
N4 C34 C39 C40 7.4(4) .
C46 C47 C48 C43 1.8(5) .
C46 C47 C48 C49 -174.9(3) .
C39 C34 C35 C36 -0.2(4) .
N4 C34 C35 C36 174.6(2) .
C1 N2 C4 C5 108.3(3) .
C3 N2 C4 C5 -95.8(3) .
C1 N2 C4 C9 -76.5(3) .
C3 N2 C4 C9 79.4(3) .
C7 C6 C5 C4 -0.7(4) .
C9 C4 C5 C6 -0.8(4) .
N2 C4 C5 C6 174.4(2) .
C47 C48 C49 C51 -67.2(4) .
C43 C48 C49 C51 116.3(3) .
C47 C48 C49 C50 56.1(4) .
C43 C48 C49 C50 -120.5(3) .
C38 C37 C36 C35 0.8(5) .
C34 C35 C36 C37 -0.6(4) .
C5 C6 C7 C8 1.4(4) .
C6 C7 C8 C9 -0.6(4) .
C5 C4 C9 C8 1.5(4) .
N2 C4 C9 C8 -173.6(2) .
C5 C4 C9 C11 -175.3(2) .
N2 C4 C9 C11 9.6(4) .
C7 C8 C9 C4 -0.8(4) .
C7 C8 C9 C11 176.1(3) .
C12 C11 C9 C4 109.3(3) .
C13 C11 C9 C4 -126.4(3) .
C12 C11 C9 C8 -67.4(3) .
C13 C11 C9 C8 56.9(3) .
C36 C37 C38 C39 -0.2(5) .
C34 C39 C38 C37 -0.5(4) .
C40 C39 C38 C37 178.1(3) .
C17 C18 C19 C14 2.0(4) .
C17 C18 C19 C20 -176.2(3) .
C21 C20 C19 C18 60.7(3) .
C22 C20 C19 C18 -63.2(3) .
C21 C20 C19 C14 -117.4(3) .
C22 C20 C19 C14 118.7(3) .
C4 N2 C1 N1 161.8(2) .
C3 N2 C1 N1 5.1(3) .
C4 N2 C1 Pd1 -18.4(4) .
C3 N2 C1 Pd1 -175.15(19) .
C14 N1 C1 N2 173.0(2) .
C2 N1 C1 N2 11.5(3) .
C14 N1 C1 Pd1 -6.7(4) .
C2 N1 C1 Pd1 -168.30(19) .
C1 Pd1 C1 N2 -49.8(2) 2
C10 Pd1 C1 N2 128.3(2) 2
C1 Pd1 C1 N1 129.9(3) 2
C10 Pd1 C1 N1 -52.0(2) 2
C31 N3 C32 C33 -21.9(3) .
C43 N3 C32 C33 177.3(2) .
C14 C15 C16 C17 1.6(4) .
C18 C17 C16 C15 -0.9(4) .
C31 N4 C33 C32 -17.2(3) .
C34 N4 C33 C32 -179.3(2) .
N3 C32 C33 N4 21.4(3) .
C43 C44 C45 C46 0.9(4) .
C16 C15 C14 C19 -0.4(4) .
C16 C15 C14 N1 -179.8(2) .
C18 C19 C14 C15 -1.4(4) .
C20 C19 C14 C15 176.8(2) .
C18 C19 C14 N1 178.1(2) .
C20 C19 C14 N1 -3.8(4) .
C1 N1 C14 C15 -54.4(4) .
C2 N1 C14 C15 105.8(3) .
C1 N1 C14 C19 126.2(3) .
C2 N1 C14 C19 -73.6(3) .
C34 N4 C31 N3 164.6(2) .
C33 N4 C31 N3 4.3(3) .
C34 N4 C31 Pd2 -14.9(4) .
C33 N4 C31 Pd2 -175.2(2) .
C43 N3 C31 N4 170.8(2) .
C32 N3 C31 N4 11.6(3) .
C43 N3 C31 Pd2 -9.7(4) .
C32 N3 C31 Pd2 -168.91(19) .
C31 Pd2 C31 N4 -51.3(2) 2_655
C53 Pd2 C31 N4 126.2(3) 2_655
C31 Pd2 C31 N3 129.3(3) 2_655
C53 Pd2 C31 N3 -53.2(2) 2_655
C48 C47 C46 C45 0.4(5) .
C44 C45 C46 C47 -1.7(5) .
C38 C39 C40 C41 -60.0(4) .
C34 C39 C40 C41 118.5(3) .
C38 C39 C40 C42 64.6(4) .
C34 C39 C40 C42 -116.9(3) .
C45 C44 C43 C48 1.4(4) .
C45 C44 C43 N3 -176.0(3) .
C47 C48 C43 C44 -2.7(4) .
C49 C48 C43 C44 173.9(3) .
C47 C48 C43 N3 174.7(3) .
C49 C48 C43 N3 -8.7(4) .
C31 N3 C43 C44 -52.1(4) .
C32 N3 C43 C44 105.9(3) .
C31 N3 C43 C48 130.6(3) .
C32 N3 C43 C48 -71.5(3) .
